data_8000136
loop_
_publ_author_name
'Ikeda, Toshiaki'
'Tsuda, Akihiko'
'Aratani, Naoki'
'Osuka, Atsuhiro'

_publ_section_title
;
 Synthesis and Characterization of Facially Encumbered and Soluble
 Porphyrin Tapes
;
_journal_issue 8
_journal_name_full 'Chemistry Letters'
_journal_page_first 946
_journal_paper_doi 10.1246/cl.2006.946
_journal_volume 35
_journal_year 2006
_chemical_formula_moiety 'C116 H140 N4 O6 Zn '
_chemical_formula_sum 'C116 H140 N4 O6 Zn'
_chemical_formula_weight 1751.79
_space_group_IT_number 2
_symmetry_cell_setting triclinic
_symmetry_Int_Tables_number 2
_symmetry_space_group_name_Hall '-P 1'
_symmetry_space_group_name_H-M 'P -1'
_cell_angle_alpha 102.36(1)
_cell_angle_beta 92.912(9)
_cell_angle_gamma 95.12(1)
_cell_formula_units_Z 1
_cell_length_a 9.692(3)
_cell_length_b 12.860(5)
_cell_length_c 20.454(6)
_cell_measurement_reflns_used 12299
_cell_measurement_temperature 123.1
_cell_measurement_theta_max 27.4
_cell_measurement_theta_min 3.0
_cell_volume 2473.9(14)
_computing_cell_refinement PROCESS-AUTO
_computing_data_collection PROCESS-AUTO
_computing_data_reduction CrystalStructure
_computing_publication_material 'CrystalStructure 3.6.0'
_computing_structure_refinement SHELXL
_computing_structure_solution SIR97
_diffrn_detector_area_resol_mean 10.00
_diffrn_measured_fraction_theta_full 0.9727
_diffrn_measured_fraction_theta_max 0.9727
_diffrn_measurement_device_type 'Rigaku RAXIS-RAPID'
_diffrn_measurement_method \w
_diffrn_radiation_type 'Mo K\a'
_diffrn_radiation_wavelength 0.7107
_diffrn_reflns_av_R_equivalents 0.147
_diffrn_reflns_limit_h_max 12
_diffrn_reflns_limit_h_min -12
_diffrn_reflns_limit_k_max 16
_diffrn_reflns_limit_k_min -16
_diffrn_reflns_limit_l_max 26
_diffrn_reflns_limit_l_min -25
_diffrn_reflns_number 23847
_diffrn_reflns_theta_full 27.48
_diffrn_reflns_theta_max 27.48
_exptl_absorpt_coefficient_mu 0.305
_exptl_absorpt_correction_type none
_exptl_crystal_colour red
_exptl_crystal_density_diffrn 1.176
_exptl_crystal_density_method 'not measured'
_exptl_crystal_description prism
_exptl_crystal_F_000 942.00
_exptl_crystal_size_max 0.15
_exptl_crystal_size_mid 0.10
_exptl_crystal_size_min 0.05
_refine_diff_density_max 0.52
_refine_diff_density_min -0.89
_refine_ls_extinction_method none
_refine_ls_goodness_of_fit_ref 1.036
_refine_ls_hydrogen_treatment refall
_refine_ls_number_parameters 575
_refine_ls_number_reflns 11042
_refine_ls_R_factor_gt 0.0970
_refine_ls_shift/su_max 0.0000
_refine_ls_structure_factor_coef Fsqd
_refine_ls_weighting_details 'w = 1/[\s^2^(Fo^2^)+(0.1000P)^2^+0.0000P] where P=(Fo^2^+2Fc^2^)/3'
_refine_ls_weighting_scheme calc
_refine_ls_wR_factor_ref 0.2500
_reflns_number_gt 7961
_reflns_number_total 23847
_reflns_threshold_expression F^2^>2.0\s(F^2^)
_cod_data_source_file 35-946sup1.cif
_cod_data_source_block '_B21'
_cod_original_cell_volume 2473(1)
_cod_original_formula_sum 'C116 H140 N4 O6 Zn '
_cod_database_code 8000136

loop_
_symmetry_equiv_pos_site_id
_symmetry_equiv_pos_as_xyz
1 +X,+Y,+Z
2 -X,-Y,-Z

loop_
_atom_site_label
_atom_site_type_symbol
_atom_site_fract_x
_atom_site_fract_y
_atom_site_fract_z
_atom_site_U_iso_or_equiv
_atom_site_adp_type
_atom_site_occupancy
_atom_site_symmetry_multiplicity
_atom_site_calc_flag
_atom_site_refinement_flags
Zn(1) Zn 0.0000 0.5000 0.5000 0.0296(3) Uani 1.00 2 d S
O(1) O 0.3829(3) 0.3993(3) 0.3184(1) 0.0243(7) Uani 1.00 1 d .
O(2) O 0.1443(3) 0.1014(3) 0.3789(2) 0.0297(8) Uani 1.00 1 d .
O(3) O 0.4851(3) 0.0394(3) 0.2212(2) 0.0303(8) Uani 1.00 1 d .
N(1) N 0.1924(4) 0.4511(3) 0.5029(2) 0.0241(9) Uani 1.00 1 d .
N(2) N 0.0434(4) 0.6022(3) 0.5901(2) 0.0235(9) Uani 1.00 1 d .
C(7) C 0.4339(5) 0.2228(4) 0.2657(2) 0.025(1) Uani 1.00 1 d .
C(8) C 0.2587(5) 0.4168(4) 0.2164(2) 0.025(1) Uani 1.00 1 d .
C(9) C 0.0436(4) 0.3330(4) 0.3740(2) 0.022(1) Uani 1.00 1 d .
C(10) C 0.2607(4) 0.2505(4) 0.3481(2) 0.022(1) Uani 1.00 1 d .
C(11) C 0.2213(5) -0.1407(4) 0.4748(3) 0.030(1) Uani 1.00 1 d .
C(12) C 0.3565(5) 0.5420(4) 0.1567(2) 0.031(1) Uani 1.00 1 d .
C(13) C 0.8041(5) 0.0476(4) 0.1355(2) 0.027(1) Uani 1.00 1 d .
C(14) C 0.1818(5) 0.3227(4) 0.3946(2) 0.021(1) Uani 1.00 1 d .
C(15) C -0.0267(5) 0.2761(4) 0.3107(2) 0.030(1) Uani 1.00 1 d .
C(16) C 0.4737(5) 0.5685(4) 0.2017(2) 0.028(1) Uani 1.00 1 d .
C(17) C 0.1725(5) -0.1693(4) 0.4076(2) 0.026(1) Uani 1.00 1 d .
C(18) C 0.7662(5) 0.1044(4) 0.0873(2) 0.028(1) Uani 1.00 1 d .
C(19) C -0.1560(5) 0.3077(4) 0.3083(2) 0.032(1) Uani 1.00 1 d .
C(20) C 0.2476(5) 0.3752(4) 0.4567(2) 0.024(1) Uani 1.00 1 d .
C(21) C 0.5413(5) 0.1219(4) 0.1292(2) 0.029(1) Uani 1.00 1 d .
C(22) C 0.3569(5) 0.2885(4) 0.3083(2) 0.024(1) Uani 1.00 1 d .
C(23) C 0.1667(4) 0.6168(4) 0.6294(2) 0.024(1) Uani 1.00 1 d .
C(24) C 0.5937(5) 0.2062(4) 0.0313(2) 0.030(1) Uani 1.00 1 d .
C(25) C 0.1749(5) 0.0181(4) 0.4098(2) 0.026(1) Uani 1.00 1 d .
C(26) C 0.2815(5) 0.5626(4) 0.6128(2) 0.027(1) Uani 1.00 1 d .
C(27) C 0.9428(5) -0.0020(4) 0.1346(2) 0.030(1) Uani 1.00 1 d .
C(28) C 0.1366(5) -0.2866(4) 0.3715(3) 0.035(1) Uani 1.00 1 d .
C(29) C 0.2260(5) 0.0449(4) 0.4763(3) 0.032(1) Uani 1.00 1 d .
C(30) C 0.3747(5) 0.4419(4) 0.2609(2) 0.024(1) Uani 1.00 1 d .
C(31) C 0.4129(5) 0.1142(4) 0.2596(2) 0.024(1) Uani 1.00 1 d .
C(32) C 0.1485(5) -0.0874(4) 0.3751(2) 0.026(1) Uani 1.00 1 d .
C(33) C 0.6370(5) 0.1424(4) 0.0833(2) 0.025(1) Uani 1.00 1 d .
C(34) C 0.5791(5) 0.0688(4) 0.1770(2) 0.029(1) Uani 1.00 1 d .
C(35) C 0.2437(5) 0.1389(4) 0.3409(2) 0.024(1) Uani 1.00 1 d .
C(36) C 0.4116(5) 0.4258(4) 0.5417(2) 0.030(1) Uani 1.00 1 d .
C(37) C 0.5878(6) 0.6531(5) 0.1919(3) 0.042(1) Uani 1.00 1 d .
C(38) C 0.2938(5) 0.4844(4) 0.5556(2) 0.028(1) Uani 1.00 1 d .
C(39) C 0.3835(5) 0.3590(4) 0.4817(3) 0.029(1) Uani 1.00 1 d .
C(40) C 0.9327(5) -0.0943(4) 0.0721(3) 0.038(1) Uani 1.00 1 d .
C(41) C 0.4811(5) 0.5165(4) 0.2540(2) 0.029(1) Uani 1.00 1 d .
C(42) C 0.7086(5) 0.0328(4) 0.1820(2) 0.028(1) Uani 1.00 1 d .
C(43) C 0.2477(5) 0.4681(4) 0.1630(2) 0.029(1) Uani 1.00 1 d .
C(44) C 1.0641(5) 0.0810(4) 0.1297(3) 0.036(1) Uani 1.00 1 d .
C(45) C 0.7026(5) 0.2135(5) -0.0192(3) 0.048(2) Uani 1.00 1 d .
C(46) C 0.3174(5) 0.0715(4) 0.2979(2) 0.029(1) Uani 1.00 1 d .
C(47) C 0.4361(6) 0.0732(6) 0.5934(3) 0.063(2) Uani 1.00 1 d .
C(48) C 0.5730(6) 0.3198(4) 0.0685(3) 0.043(1) Uani 1.00 1 d .
C(49) C 0.3071(5) -0.0064(5) 0.5838(3) 0.037(1) Uani 1.00 1 d .
C(50) C 0.1186(6) 0.4437(5) 0.1139(3) 0.041(1) Uani 1.00 1 d .
C(51) C 0.9734(5) -0.0461(5) 0.1960(3) 0.040(1) Uani 1.00 1 d .
C(52) C 0.5255(7) 0.7609(5) 0.2006(3) 0.054(2) Uani 1.00 1 d .
C(53) C 0.2513(5) -0.0363(4) 0.5099(2) 0.030(1) Uani 1.00 1 d .
C(54) C -0.0038(6) -0.3237(5) 0.3939(4) 0.071(2) Uani 1.00 1 d .
C(55) C 0.1964(6) 0.0440(6) 0.6267(3) 0.053(2) Uani 1.00 1 d .
C(56) C 0.1275(8) -0.3021(5) 0.2962(3) 0.066(2) Uani 1.00 1 d .
C(57) C 0.4575(5) 0.1537(5) -0.0076(3) 0.041(1) Uani 1.00 1 d .
C(58) C -0.0051(6) 0.3908(6) 0.1417(3) 0.064(2) Uani 1.00 1 d .
C(59) C 0.2421(6) -0.3564(5) 0.3918(3) 0.057(2) Uani 1.00 1 d .
C(60) C 0.7110(6) 0.6665(6) 0.2440(3) 0.065(2) Uani 1.00 1 d .
C(61) C 0.6393(6) 0.6247(5) 0.1226(3) 0.057(2) Uani 1.00 1 d .
C(62) C 0.1531(7) 0.3708(6) 0.0498(3) 0.075(2) Uani 1.00 1 d .
C(63) C 0.0729(7) 0.5468(5) 0.0984(3) 0.060(2) Uani 1.00 1 d .
C(64) C 0.3419(8) -0.1054(6) 0.6087(3) 0.070(2) Uani 1.00 1 d .
H(7) H 0.4996 0.2519 0.2413 0.030 Uiso 1.00 1 c R
H(8) H 0.1883 0.3660 0.2220 0.030 Uiso 1.00 1 c R
H(11) H 0.2345 -0.1950 0.4973 0.036 Uiso 1.00 1 c R
H(12) H 0.3511 0.5756 0.1208 0.037 Uiso 1.00 1 c R
H(15) H 0.0102 0.2268 0.2778 0.035 Uiso 1.00 1 c R
H(18) H 0.8300 0.1171 0.0568 0.033 Uiso 1.00 1 c R
H(19) H -0.2245 0.2851 0.2733 0.038 Uiso 1.00 1 c R
H(21) H 0.4529 0.1443 0.1270 0.035 Uiso 1.00 1 c R
H(26) H 0.3589 0.5805 0.6434 0.032 Uiso 1.00 1 c R
H(29) H 0.2434 0.1164 0.4985 0.039 Uiso 1.00 1 c R
H(32) H 0.1147 -0.1034 0.3304 0.032 Uiso 1.00 1 c R
H(36) H 0.4927 0.4327 0.5693 0.036 Uiso 1.00 1 c R
H(39) H 0.4415 0.3109 0.4600 0.035 Uiso 1.00 1 c R
H(40A) H 0.9143 -0.0672 0.0327 0.045 Uiso 1.00 1 c R
H(40B) H 0.8587 -0.1473 0.0756 0.045 Uiso 1.00 1 c R
H(40C) H 1.0187 -0.1261 0.0692 0.045 Uiso 1.00 1 c R
H(41) H 0.5582 0.5320 0.2847 0.035 Uiso 1.00 1 c R
H(42) H 0.7317 -0.0012 0.2163 0.033 Uiso 1.00 1 c R
H(44A) H 1.0709 0.1387 0.1687 0.043 Uiso 1.00 1 c R
H(44B) H 1.0481 0.1084 0.0902 0.043 Uiso 1.00 1 c R
H(44C) H 1.1491 0.0477 0.1273 0.043 Uiso 1.00 1 c R
H(45A) H 0.7175 0.1427 -0.0426 0.057 Uiso 1.00 1 c R
H(45B) H 0.7882 0.2491 0.0040 0.057 Uiso 1.00 1 c R
H(45C) H 0.6708 0.2531 -0.0508 0.057 Uiso 1.00 1 c R
H(46) H 0.3037 -0.0021 0.2943 0.035 Uiso 1.00 1 c R
H(47A) H 0.5073 0.0417 0.5672 0.075 Uiso 1.00 1 c R
H(47B) H 0.4686 0.0916 0.6400 0.075 Uiso 1.00 1 c R
H(47C) H 0.4139 0.1366 0.5792 0.075 Uiso 1.00 1 c R
H(48A) H 0.5461 0.3607 0.0367 0.052 Uiso 1.00 1 c R
H(48B) H 0.6582 0.3533 0.0930 0.052 Uiso 1.00 1 c R
H(48C) H 0.5016 0.3167 0.0991 0.052 Uiso 1.00 1 c R
H(51A) H 0.9801 0.0107 0.2353 0.048 Uiso 1.00 1 c R
H(51B) H 1.0597 -0.0776 0.1923 0.048 Uiso 1.00 1 c R
H(51C) H 0.9000 -0.0996 0.1993 0.048 Uiso 1.00 1 c R
H(52A) H 0.5951 0.8151 0.1942 0.064 Uiso 1.00 1 c R
H(52B) H 0.4941 0.7802 0.2449 0.064 Uiso 1.00 1 c R
H(52C) H 0.4486 0.7545 0.1680 0.064 Uiso 1.00 1 c R
H(54A) H -0.0298 -0.3972 0.3722 0.085 Uiso 1.00 1 c R
H(54B) H -0.0726 -0.2805 0.3819 0.085 Uiso 1.00 1 c R
H(54C) H 0.0027 -0.3166 0.4416 0.085 Uiso 1.00 1 c R
H(55A) H 0.1144 -0.0056 0.6211 0.064 Uiso 1.00 1 c R
H(55B) H 0.1743 0.1079 0.6130 0.064 Uiso 1.00 1 c R
H(55C) H 0.2306 0.0617 0.6730 0.064 Uiso 1.00 1 c R
H(56A) H 0.1047 -0.3766 0.2760 0.079 Uiso 1.00 1 c R
H(56B) H 0.2153 -0.2778 0.2820 0.079 Uiso 1.00 1 c R
H(56C) H 0.0568 -0.2618 0.2826 0.079 Uiso 1.00 1 c R
H(57A) H 0.4700 0.0826 -0.0313 0.050 Uiso 1.00 1 c R
H(57B) H 0.4306 0.1951 -0.0391 0.050 Uiso 1.00 1 c R
H(57C) H 0.3864 0.1504 0.0231 0.050 Uiso 1.00 1 c R
H(58A) H -0.0832 0.3773 0.1092 0.077 Uiso 1.00 1 c R
H(58B) H -0.0282 0.4374 0.1821 0.077 Uiso 1.00 1 c R
H(58C) H 0.0180 0.3244 0.1515 0.077 Uiso 1.00 1 c R
H(59A) H 0.2170 -0.4293 0.3686 0.069 Uiso 1.00 1 c R
H(59B) H 0.2434 -0.3514 0.4393 0.069 Uiso 1.00 1 c R
H(59C) H 0.3325 -0.3325 0.3802 0.069 Uiso 1.00 1 c R
H(60A) H 0.7799 0.7203 0.2365 0.078 Uiso 1.00 1 c R
H(60B) H 0.7506 0.5998 0.2400 0.078 Uiso 1.00 1 c R
H(60C) H 0.6797 0.6879 0.2882 0.078 Uiso 1.00 1 c R
H(61A) H 0.7095 0.6792 0.1173 0.068 Uiso 1.00 1 c R
H(61B) H 0.5634 0.6193 0.0896 0.068 Uiso 1.00 1 c R
H(61C) H 0.6778 0.5573 0.1167 0.068 Uiso 1.00 1 c R
H(62A) H 0.0731 0.3557 0.0184 0.090 Uiso 1.00 1 c R
H(62B) H 0.1797 0.3052 0.0594 0.090 Uiso 1.00 1 c R
H(62C) H 0.2284 0.4053 0.0310 0.090 Uiso 1.00 1 c R
H(63A) H -0.0075 0.5302 0.0672 0.072 Uiso 1.00 1 c R
H(63B) H 0.1468 0.5822 0.0792 0.072 Uiso 1.00 1 c R
H(63C) H 0.0505 0.5929 0.1391 0.072 Uiso 1.00 1 c R
H(64A) H 0.2604 -0.1555 0.6031 0.084 Uiso 1.00 1 c R
H(64B) H 0.3737 -0.0849 0.6553 0.084 Uiso 1.00 1 c R
H(64C) H 0.4135 -0.1379 0.5833 0.084 Uiso 1.00 1 c R

loop_
_atom_site_aniso_label
_atom_site_aniso_U_11
_atom_site_aniso_U_22
_atom_site_aniso_U_33
_atom_site_aniso_U_12
_atom_site_aniso_U_13
_atom_site_aniso_U_23
Zn(1) 0.0319(5) 0.0278(5) 0.0311(5) 0.0110(4) 0.0044(4) 0.0068(4)
O(1) 0.033(2) 0.016(2) 0.024(2) 0.003(1) 0.003(1) 0.006(1)
O(2) 0.032(2) 0.023(2) 0.042(2) 0.011(1) 0.018(2) 0.020(2)
O(3) 0.040(2) 0.021(2) 0.035(2) 0.011(2) 0.022(2) 0.011(2)
N(1) 0.025(2) 0.026(2) 0.022(2) 0.006(2) -0.000(2) 0.005(2)
N(2) 0.023(2) 0.024(2) 0.029(2) 0.007(2) 0.009(2) 0.015(2)
C(7) 0.029(2) 0.020(3) 0.032(3) 0.010(2) 0.013(2) 0.013(2)
C(8) 0.027(2) 0.018(3) 0.030(3) 0.000(2) 0.002(2) 0.007(2)
C(9) 0.026(2) 0.017(3) 0.023(2) 0.006(2) 0.003(2) 0.002(2)
C(10) 0.024(2) 0.016(3) 0.028(3) 0.008(2) 0.005(2) 0.007(2)
C(11) 0.028(3) 0.032(3) 0.037(3) 0.009(2) 0.009(2) 0.020(3)
C(12) 0.042(3) 0.028(3) 0.029(3) 0.008(2) 0.004(2) 0.017(2)
C(13) 0.037(3) 0.017(3) 0.027(3) 0.006(2) 0.013(2) 0.003(2)
C(14) 0.029(2) 0.015(2) 0.025(2) 0.009(2) 0.013(2) 0.011(2)
C(15) 0.035(3) 0.029(3) 0.025(3) 0.011(2) 0.004(2) 0.001(2)
C(16) 0.031(3) 0.024(3) 0.030(3) 0.004(2) -0.000(2) 0.008(2)
C(17) 0.026(2) 0.024(3) 0.031(3) 0.005(2) 0.008(2) 0.008(2)
C(18) 0.032(3) 0.026(3) 0.027(3) 0.005(2) 0.015(2) 0.008(2)
C(19) 0.035(3) 0.033(3) 0.023(3) 0.008(2) -0.003(2) -0.002(2)
C(20) 0.027(2) 0.018(3) 0.030(3) 0.008(2) 0.008(2) 0.007(2)
C(21) 0.034(3) 0.024(3) 0.030(3) 0.009(2) 0.005(2) 0.002(2)
C(22) 0.029(2) 0.021(3) 0.025(2) 0.004(2) -0.001(2) 0.011(2)
C(23) 0.019(2) 0.022(3) 0.036(3) 0.005(2) 0.004(2) 0.014(2)
C(24) 0.027(3) 0.031(3) 0.033(3) 0.004(2) 0.003(2) 0.010(2)
C(25) 0.026(2) 0.023(3) 0.035(3) 0.008(2) 0.010(2) 0.014(2)
C(26) 0.025(2) 0.027(3) 0.031(3) 0.008(2) -0.005(2) 0.009(2)
C(27) 0.031(3) 0.029(3) 0.033(3) 0.011(2) 0.008(2) 0.009(2)
C(28) 0.043(3) 0.022(3) 0.040(3) 0.009(2) -0.003(3) 0.004(2)
C(29) 0.028(3) 0.025(3) 0.043(3) 0.002(2) 0.011(2) 0.005(2)
C(30) 0.034(3) 0.017(3) 0.025(2) 0.013(2) 0.009(2) 0.009(2)
C(31) 0.027(2) 0.021(3) 0.026(2) 0.010(2) 0.010(2) 0.006(2)
C(32) 0.025(2) 0.028(3) 0.028(3) 0.002(2) 0.003(2) 0.010(2)
C(33) 0.032(3) 0.021(3) 0.023(2) 0.002(2) 0.004(2) 0.004(2)
C(34) 0.036(3) 0.022(3) 0.031(3) 0.006(2) 0.014(2) 0.003(2)
C(35) 0.026(2) 0.024(3) 0.027(2) 0.007(2) 0.009(2) 0.013(2)
C(36) 0.025(3) 0.031(3) 0.032(3) 0.010(2) -0.005(2) 0.002(2)
C(37) 0.046(3) 0.037(4) 0.045(3) -0.006(3) 0.003(3) 0.020(3)
C(38) 0.033(3) 0.024(3) 0.030(3) 0.008(2) 0.006(2) 0.010(2)
C(39) 0.029(3) 0.031(3) 0.034(3) 0.013(2) 0.006(2) 0.016(2)
C(40) 0.033(3) 0.040(3) 0.040(3) 0.019(2) 0.000(2) 0.002(3)
C(41) 0.026(3) 0.027(3) 0.031(3) -0.000(2) -0.007(2) 0.006(2)
C(42) 0.038(3) 0.019(3) 0.030(3) 0.006(2) 0.008(2) 0.011(2)
C(43) 0.033(3) 0.022(3) 0.033(3) 0.008(2) -0.004(2) 0.008(2)
C(44) 0.031(3) 0.040(4) 0.035(3) 0.005(2) 0.006(2) 0.005(3)
C(45) 0.043(3) 0.063(4) 0.046(3) 0.011(3) 0.007(3) 0.032(3)
C(46) 0.034(3) 0.021(3) 0.037(3) 0.009(2) 0.008(2) 0.014(2)
C(47) 0.037(3) 0.096(6) 0.043(4) -0.015(4) 0.002(3) -0.000(4)
C(48) 0.057(4) 0.028(3) 0.047(3) 0.005(3) -0.004(3) 0.016(3)
C(49) 0.028(3) 0.053(4) 0.029(3) 0.007(3) 0.001(2) 0.008(3)
C(50) 0.049(3) 0.038(4) 0.041(3) 0.004(3) -0.009(3) 0.021(3)
C(51) 0.036(3) 0.044(4) 0.044(3) 0.013(3) -0.001(3) 0.016(3)
C(52) 0.077(4) 0.034(4) 0.048(4) -0.011(3) -0.003(3) 0.015(3)
C(53) 0.034(3) 0.032(3) 0.028(3) 0.006(2) 0.008(2) 0.010(2)
C(54) 0.061(4) 0.026(4) 0.122(6) -0.006(3) 0.020(4) 0.007(4)
C(55) 0.050(4) 0.076(5) 0.038(3) 0.016(3) 0.011(3) 0.014(3)
C(56) 0.106(6) 0.031(4) 0.057(4) 0.009(4) -0.002(4) 0.004(3)
C(57) 0.042(3) 0.046(4) 0.041(3) 0.003(3) -0.001(3) 0.021(3)
C(58) 0.048(4) 0.072(5) 0.076(5) -0.000(4) -0.018(4) 0.033(4)
C(59) 0.073(4) 0.036(4) 0.068(4) 0.029(3) 0.000(4) 0.013(3)
C(60) 0.044(3) 0.073(5) 0.085(5) -0.027(3) -0.011(4) 0.049(4)
C(61) 0.062(4) 0.041(4) 0.068(4) -0.008(3) 0.011(4) 0.021(3)
C(62) 0.083(5) 0.075(6) 0.058(4) 0.025(4) -0.024(4) -0.006(4)
C(63) 0.066(4) 0.057(5) 0.058(4) 0.008(4) -0.024(4) 0.020(4)
C(64) 0.107(6) 0.065(5) 0.040(4) 0.027(4) -0.025(4) 0.011(3)

loop_
_atom_type_symbol
_atom_type_description
_atom_type_scat_dispersion_real
_atom_type_scat_dispersion_imag
_atom_type_scat_source
C C 0.003 0.002
;
International Tables for Crystallography
(1992, Vol. C, Tables 4.2.6.8 and 6.1.1.4)
;
H H 0.000 0.000
;
International Tables for Crystallography
(1992, Vol. C, Table 6.1.1.4)
;
N N 0.006 0.003
;
International Tables for Crystallography
(1992, Vol. C, Tables 4.2.6.8 and 6.1.1.4)
;
O O 0.011 0.006
;
International Tables for Crystallography
(1992, Vol. C, Tables 4.2.6.8 and 6.1.1.4)
;
Zn Zn 0.284 1.430
;
International Tables for Crystallography
(1992, Vol. C, Tables 4.2.6.8 and 6.1.1.4)
;

loop_
_geom_angle_atom_site_label_1
_geom_angle_atom_site_label_2
_geom_angle_atom_site_label_3
_geom_angle
_geom_angle_site_symmetry_1
_geom_angle_site_symmetry_2
_geom_angle_site_symmetry_3
N(1) Zn(1) N(1) 180.0(2) 56602 . .
N(2) Zn(1) N(1) 91.1(1) . . .
N(2) Zn(1) N(1) 88.9(1) 56602 . .
Zn(1) N(1) C(20) 128.4(3) . . .
Zn(1) N(1) C(38) 125.8(3) . . .
N(2) Zn(1) N(1) 88.9(1) . . 56602
N(2) Zn(1) N(1) 91.1(1) 56602 . 56602
Zn(1) N(1) C(20) 128.4(3) . 56602 56602
Zn(1) N(1) C(38) 125.8(3) . 56602 56602
N(2) Zn(1) N(2) 180.0(2) 56602 . .
Zn(1) N(2) C(9) 127.7(3) . . 56602
Zn(1) N(2) C(23) 126.3(3) . . .
Zn(1) N(2) C(9) 127.7(3) . 56602 .
Zn(1) N(2) C(23) 126.3(3) . 56602 56602
O(1) C(22) C(7) 120.2(4) . . .
O(1) C(22) C(10) 116.4(4) . . .
C(30) O(1) C(22) 116.3(3) . . .
O(1) C(30) C(8) 120.8(4) . . .
O(1) C(30) C(41) 117.3(4) . . .
O(2) C(25) C(29) 117.8(4) . . .
O(2) C(25) C(32) 120.4(4) . . .
C(35) O(2) C(25) 117.8(4) . . .
O(2) C(35) C(10) 115.2(4) . . .
O(2) C(35) C(46) 122.3(4) . . .
O(3) C(31) C(7) 125.9(4) . . .
O(3) C(31) C(46) 113.9(4) . . .
C(34) O(3) C(31) 120.8(4) . . .
O(3) C(34) C(21) 121.9(4) . . .
O(3) C(34) C(42) 115.2(5) . . .
N(1) C(20) C(14) 124.9(4) . . .
C(38) N(1) C(20) 105.7(4) . . .
N(1) C(20) C(39) 109.7(4) . . .
N(1) C(38) C(26) 124.8(4) . . .
N(1) C(38) C(36) 109.5(4) . . .
N(2) C(9) C(14) 125.7(4) . 56602 56602
C(23) N(2) C(9) 105.9(3) . . 56602
N(2) C(9) C(15) 110.0(4) . 56602 56602
N(2) C(23) C(26) 124.8(4) . . .
N(2) C(23) C(19) 110.3(4) . . 56602
C(7) C(22) C(10) 123.1(5) . . .
C(31) C(7) C(22) 119.4(4) . . .
C(7) C(31) C(46) 120.0(4) . . .
C(8) C(30) C(41) 121.6(5) . . .
C(43) C(8) C(30) 119.6(4) . . .
C(8) C(43) C(12) 117.7(4) . . .
C(8) C(43) C(50) 120.7(4) . . .
C(14) C(9) N(2) 125.7(4) . . 56602
C(9) N(2) C(23) 105.9(3) . 56602 56602
C(15) C(9) N(2) 110.0(4) . . 56602
C(9) C(14) C(20) 124.1(4) . . .
C(9) C(14) C(10) 117.9(4) . . .
C(15) C(9) C(14) 124.3(4) . . .
C(9) C(15) C(19) 107.4(4) . . .
C(10) C(14) C(20) 118.1(4) . . .
C(22) C(10) C(14) 122.1(4) . . .
C(35) C(10) C(14) 122.4(4) . . .
C(35) C(10) C(22) 115.5(4) . . .
C(10) C(35) C(46) 122.5(5) . . .
C(11) C(17) C(32) 117.6(4) . . .
C(11) C(17) C(28) 121.6(5) . . .
C(53) C(11) C(17) 123.7(5) . . .
C(11) C(53) C(29) 117.6(4) . . .
C(11) C(53) C(49) 122.9(5) . . .
C(12) C(16) C(41) 117.7(5) . . .
C(43) C(12) C(16) 123.1(5) . . .
C(12) C(16) C(37) 119.7(5) . . .
C(12) C(43) C(50) 121.6(5) . . .
C(42) C(13) C(18) 117.6(5) . . .
C(27) C(13) C(18) 121.2(4) . . .
C(13) C(18) C(33) 122.6(5) . . .
C(42) C(13) C(27) 121.1(5) . . .
C(13) C(27) C(40) 107.1(4) . . .
C(13) C(27) C(44) 110.8(4) . . .
C(13) C(27) C(51) 113.0(4) . . .
C(13) C(42) C(34) 119.6(5) . . .
C(14) C(20) C(39) 125.4(4) . . .
C(15) C(19) C(23) 106.5(4) . . 56602
C(41) C(16) C(37) 122.6(4) . . .
C(16) C(37) C(52) 108.0(4) . . .
C(16) C(37) C(61) 110.9(4) . . .
C(16) C(37) C(60) 111.9(5) . . .
C(16) C(41) C(30) 120.3(4) . . .
C(32) C(17) C(28) 120.6(4) . . .
C(17) C(28) C(54) 107.0(4) . . .
C(17) C(28) C(59) 111.2(4) . . .
C(17) C(28) C(56) 112.8(5) . . .
C(17) C(32) C(25) 119.7(4) . . .
C(18) C(33) C(21) 118.2(5) . . .
C(18) C(33) C(24) 123.5(4) . . .
C(19) C(23) N(2) 110.3(4) . 56602 56602
C(19) C(23) C(26) 124.8(4) . 56602 56602
C(20) C(39) C(36) 107.6(4) . . .
C(34) C(21) C(33) 119.2(5) . . .
C(21) C(33) C(24) 118.3(4) . . .
C(21) C(34) C(42) 122.7(5) . . .
C(26) C(23) C(19) 124.8(4) . . 56602
C(23) C(19) C(15) 106.5(4) . 56602 56602
C(23) C(26) C(38) 127.0(4) . . .
C(45) C(24) C(33) 112.4(4) . . .
C(48) C(24) C(33) 108.5(4) . . .
C(57) C(24) C(33) 110.3(4) . . .
C(48) C(24) C(45) 108.5(5) . . .
C(57) C(24) C(45) 108.0(4) . . .
C(57) C(24) C(48) 109.1(4) . . .
C(32) C(25) C(29) 121.7(5) . . .
C(25) C(29) C(53) 119.5(5) . . .
C(26) C(38) C(36) 125.6(4) . . .
C(44) C(27) C(40) 109.2(4) . . .
C(51) C(27) C(40) 108.6(5) . . .
C(51) C(27) C(44) 108.1(4) . . .
C(59) C(28) C(54) 107.7(5) . . .
C(56) C(28) C(54) 109.3(5) . . .
C(59) C(28) C(56) 108.8(5) . . .
C(29) C(53) C(49) 119.4(5) . . .
C(31) C(46) C(35) 119.4(5) . . .
C(39) C(36) C(38) 107.4(4) . . .
C(61) C(37) C(52) 109.0(5) . . .
C(60) C(37) C(52) 108.0(5) . . .
C(61) C(37) C(60) 109.0(5) . . .
C(43) C(50) C(58) 112.6(5) . . .
C(43) C(50) C(62) 108.7(5) . . .
C(43) C(50) C(63) 110.4(4) . . .
C(47) C(49) C(53) 110.7(5) . . .
C(47) C(49) C(55) 108.7(5) . . .
C(47) C(49) C(64) 109.2(5) . . .
C(55) C(49) C(53) 109.4(4) . . .
C(64) C(49) C(53) 111.1(4) . . .
C(64) C(49) C(55) 107.6(5) . . .
C(62) C(50) C(58) 109.2(5) . . .
C(63) C(50) C(58) 106.3(5) . . .
C(63) C(50) C(62) 109.5(5) . . .
H(7) C(7) C(22) 120.2900 . . .
H(7) C(7) C(31) 120.2951 . . .
H(8) C(8) C(30) 120.2178 . . .
H(8) C(8) C(43) 120.2059 . . .
C(9) C(15) H(15) 126.3288 . . .
H(11) C(11) C(17) 118.1413 . . .
H(11) C(11) C(53) 118.1378 . . .
H(12) C(12) C(16) 118.4385 . . .
H(12) C(12) C(43) 118.4417 . . .
C(13) C(18) H(18) 118.7210 . . .
C(13) C(42) H(42) 120.2312 . . .
H(15) C(15) C(19) 126.3149 . . .
C(15) C(19) H(19) 126.7657 . . .
C(16) C(41) H(41) 119.8766 . . .
C(17) C(32) H(32) 120.1332 . . .
H(18) C(18) C(33) 118.7082 . . .
H(19) C(19) C(23) 126.7669 . . 56602
C(20) C(39) H(39) 126.1956 . . .
H(21) C(21) C(33) 120.3689 . . .
H(21) C(21) C(34) 120.3870 . . .
C(23) C(19) H(19) 126.7669 . 56602 56602
C(23) C(26) H(26) 116.4761 . . .
C(24) C(45) H(45A) 109.4724 . . .
C(24) C(45) H(45B) 109.4675 . . .
C(24) C(45) H(45C) 109.4702 . . .
C(24) C(48) H(48C) 109.4707 . . .
C(24) C(48) H(48B) 109.4758 . . .
C(24) C(48) H(48A) 109.4706 . . .
C(24) C(57) H(57A) 109.4728 . . .
C(24) C(57) H(57C) 109.4759 . . .
C(24) C(57) H(57B) 109.4715 . . .
C(25) C(29) H(29) 120.2318 . . .
C(25) C(32) H(32) 120.1545 . . .
H(26) C(26) C(38) 116.4813 . . .
C(27) C(40) H(40A) 109.4667 . . .
C(27) C(40) H(40B) 109.4745 . . .
C(27) C(40) H(40C) 109.4703 . . .
C(27) C(44) H(44A) 109.4762 . . .
C(27) C(44) H(44B) 109.4747 . . .
C(27) C(44) H(44C) 109.4719 . . .
C(27) C(51) H(51A) 109.4744 . . .
C(27) C(51) H(51B) 109.4617 . . .
C(27) C(51) H(51C) 109.4717 . . .
C(28) C(54) H(54B) 109.4776 . . .
C(28) C(54) H(54C) 109.4725 . . .
C(28) C(54) H(54A) 109.4704 . . .
C(28) C(56) H(56A) 109.4720 . . .
C(28) C(56) H(56B) 109.4722 . . .
C(28) C(56) H(56C) 109.4620 . . .
C(28) C(59) H(59B) 109.4713 . . .
C(28) C(59) H(59C) 109.4684 . . .
C(28) C(59) H(59A) 109.4692 . . .
H(29) C(29) C(53) 120.2306 . . .
C(30) C(41) H(41) 119.8695 . . .
C(31) C(46) H(46) 120.3033 . . .
C(34) C(42) H(42) 120.2097 . . .
C(35) C(46) H(46) 120.3020 . . .
H(36) C(36) C(38) 126.2911 . . .
C(36) C(39) H(39) 126.1938 . . .
H(36) C(36) C(39) 126.3029 . . .
C(37) C(52) H(52B) 109.4773 . . .
C(37) C(52) H(52C) 109.4708 . . .
C(37) C(52) H(52A) 109.4760 . . .
C(37) C(60) H(60A) 109.4758 . . .
C(37) C(60) H(60B) 109.4668 . . .
C(37) C(60) H(60C) 109.4710 . . .
C(37) C(61) H(61B) 109.4708 . . .
C(37) C(61) H(61C) 109.4637 . . .
C(37) C(61) H(61A) 109.4726 . . .
H(40B) C(40) H(40A) 109.4638 . . .
H(40C) C(40) H(40A) 109.4754 . . .
H(40C) C(40) H(40B) 109.4766 . . .
H(44B) C(44) H(44A) 109.4657 . . .
H(44C) C(44) H(44A) 109.4665 . . .
H(44C) C(44) H(44B) 109.4723 . . .
H(45B) C(45) H(45A) 109.4742 . . .
H(45C) C(45) H(45A) 109.4745 . . .
H(45C) C(45) H(45B) 109.4686 . . .
H(47A) C(47) C(49) 109.4665 . . .
H(47C) C(47) C(49) 109.4700 . . .
H(47B) C(47) C(49) 109.4724 . . .
H(47C) C(47) H(47A) 109.4770 . . .
H(47B) C(47) H(47A) 109.4692 . . .
H(47C) C(47) H(47B) 109.4722 . . .
H(48C) C(48) H(48A) 109.4677 . . .
H(48B) C(48) H(48A) 109.4711 . . .
H(48C) C(48) H(48B) 109.4714 . . .
C(49) C(55) H(55A) 109.4699 . . .
C(49) C(55) H(55B) 109.4674 . . .
C(49) C(55) H(55C) 109.4698 . . .
C(49) C(64) H(64A) 109.4751 . . .
C(49) C(64) H(64C) 109.4745 . . .
C(49) C(64) H(64B) 109.4788 . . .
C(50) C(58) H(58B) 109.4702 . . .
C(50) C(58) H(58C) 109.4727 . . .
C(50) C(58) H(58A) 109.4640 . . .
C(50) C(62) H(62B) 109.4768 . . .
C(50) C(62) H(62C) 109.4707 . . .
C(50) C(62) H(62A) 109.4702 . . .
C(50) C(63) H(63B) 109.4674 . . .
C(50) C(63) H(63C) 109.4626 . . .
C(50) C(63) H(63A) 109.4658 . . .
H(51B) C(51) H(51A) 109.4739 . . .
H(51C) C(51) H(51A) 109.4700 . . .
H(51C) C(51) H(51B) 109.4755 . . .
H(52B) C(52) H(52A) 109.4684 . . .
H(52C) C(52) H(52A) 109.4743 . . .
H(52C) C(52) H(52B) 109.4604 . . .
H(54B) C(54) H(54A) 109.4731 . . .
H(54C) C(54) H(54A) 109.4707 . . .
H(54C) C(54) H(54B) 109.4630 . . .
H(55B) C(55) H(55A) 109.4757 . . .
H(55C) C(55) H(55A) 109.4758 . . .
H(55C) C(55) H(55B) 109.4687 . . .
H(56B) C(56) H(56A) 109.4686 . . .
H(56C) C(56) H(56A) 109.4703 . . .
H(56C) C(56) H(56B) 109.4822 . . .
H(57C) C(57) H(57A) 109.4694 . . .
H(57B) C(57) H(57A) 109.4705 . . .
H(57C) C(57) H(57B) 109.4673 . . .
H(58B) C(58) H(58A) 109.4715 . . .
H(58C) C(58) H(58A) 109.4727 . . .
H(58C) C(58) H(58B) 109.4762 . . .
H(59B) C(59) H(59A) 109.4725 . . .
H(59C) C(59) H(59A) 109.4741 . . .
H(59C) C(59) H(59B) 109.4717 . . .
H(60B) C(60) H(60A) 109.4659 . . .
H(60C) C(60) H(60A) 109.4733 . . .
H(60C) C(60) H(60B) 109.4745 . . .
H(61B) C(61) H(61A) 109.4728 . . .
H(61C) C(61) H(61A) 109.4758 . . .
H(61C) C(61) H(61B) 109.4715 . . .
H(62B) C(62) H(62A) 109.4651 . . .
H(62C) C(62) H(62A) 109.4722 . . .
H(62C) C(62) H(62B) 109.4723 . . .
H(63B) C(63) H(63A) 109.4751 . . .
H(63C) C(63) H(63A) 109.4750 . . .
H(63C) C(63) H(63B) 109.4814 . . .
H(64C) C(64) H(64A) 109.4669 . . .
H(64B) C(64) H(64A) 109.4637 . . .
H(64C) C(64) H(64B) 109.4682 . . .

loop_
_geom_bond_atom_site_label_1
_geom_bond_atom_site_label_2
_geom_bond_distance
_geom_bond_site_symmetry_2
Zn(1) N(1) 2.022(4) .
Zn(1) N(1) 2.022(4) 56602
Zn(1) N(2) 2.021(3) .
Zn(1) N(2) 2.021(3) 56602
O(1) C(22) 1.393(6) .
O(1) C(30) 1.401(6) .
O(2) C(25) 1.399(7) .
O(2) C(35) 1.385(6) .
O(3) C(31) 1.373(5) .
O(3) C(34) 1.400(6) .
N(1) C(20) 1.371(6) .
N(1) C(38) 1.391(6) .
N(2) C(9) 1.367(6) 56602
N(2) C(23) 1.382(5) .
C(7) C(22) 1.376(6) .
C(7) C(31) 1.372(7) .
C(8) C(30) 1.379(6) .
C(8) C(43) 1.396(8) .
C(9) N(2) 1.367(6) 56602
C(9) C(14) 1.410(6) .
C(9) C(15) 1.446(6) .
C(10) C(14) 1.475(6) .
C(10) C(22) 1.392(7) .
C(10) C(35) 1.404(7) .
C(11) C(17) 1.391(7) .
C(11) C(53) 1.377(7) .
C(12) C(16) 1.393(6) .
C(12) C(43) 1.386(7) .
C(13) C(18) 1.399(7) .
C(13) C(27) 1.538(7) .
C(13) C(42) 1.391(7) .
C(14) C(20) 1.396(6) .
C(15) C(19) 1.354(7) .
C(16) C(37) 1.532(8) .
C(16) C(41) 1.379(8) .
C(17) C(28) 1.531(7) .
C(17) C(32) 1.390(8) .
C(18) C(33) 1.390(7) .
C(19) C(23) 1.442(6) 56602
C(20) C(39) 1.438(7) .
C(21) C(33) 1.400(7) .
C(21) C(34) 1.360(8) .
C(23) C(19) 1.442(6) 56602
C(23) C(26) 1.384(7) .
C(24) C(33) 1.540(8) .
C(24) C(45) 1.524(8) .
C(24) C(48) 1.532(7) .
C(24) C(57) 1.529(6) .
C(25) C(29) 1.384(7) .
C(25) C(32) 1.384(7) .
C(26) C(38) 1.388(6) .
C(27) C(40) 1.539(7) .
C(27) C(44) 1.538(7) .
C(27) C(51) 1.511(8) .
C(28) C(54) 1.527(9) .
C(28) C(56) 1.507(8) .
C(28) C(59) 1.517(9) .
C(29) C(53) 1.400(8) .
C(30) C(41) 1.379(7) .
C(31) C(46) 1.392(7) .
C(34) C(42) 1.383(7) .
C(35) C(46) 1.373(7) .
C(36) C(38) 1.432(7) .
C(36) C(39) 1.339(6) .
C(37) C(52) 1.541(9) .
C(37) C(60) 1.532(8) .
C(37) C(61) 1.508(8) .
C(43) C(50) 1.530(7) .
C(47) C(49) 1.521(8) .
C(49) C(53) 1.534(7) .
C(49) C(55) 1.523(8) .
C(49) C(64) 1.53(1) .
C(50) C(58) 1.522(9) .
C(50) C(62) 1.510(8) .
C(50) C(63) 1.52(1) .
C(7) H(7) 0.9301 .
C(8) H(8) 0.9300 .
C(11) H(11) 0.9300 .
C(12) H(12) 0.9299 .
C(15) H(15) 0.9301 .
C(18) H(18) 0.9300 .
C(19) H(19) 0.9300 .
C(21) H(21) 0.9300 .
C(26) H(26) 0.9301 .
C(29) H(29) 0.9300 .
C(32) H(32) 0.9299 .
C(36) H(36) 0.9300 .
C(39) H(39) 0.9300 .
C(40) H(40A) 0.9601 .
C(40) H(40B) 0.9599 .
C(40) H(40C) 0.9600 .
C(41) H(41) 0.9301 .
C(42) H(42) 0.9301 .
C(44) H(44A) 0.9600 .
C(44) H(44B) 0.9600 .
C(44) H(44C) 0.9600 .
C(45) H(45A) 0.9600 .
C(45) H(45B) 0.9601 .
C(45) H(45C) 0.9600 .
C(46) H(46) 0.9300 .
C(47) H(47A) 0.9600 .
C(47) H(47B) 0.9599 .
C(47) H(47C) 0.9600 .
C(48) H(48A) 0.9600 .
C(48) H(48B) 0.9599 .
C(48) H(48C) 0.9600 .
C(51) H(51A) 0.9600 .
C(51) H(51B) 0.9600 .
C(51) H(51C) 0.9599 .
C(52) H(52A) 0.9600 .
C(52) H(52B) 0.9599 .
C(52) H(52C) 0.9600 .
C(54) H(54A) 0.9600 .
C(54) H(54B) 0.9600 .
C(54) H(54C) 0.9600 .
C(55) H(55A) 0.9599 .
C(55) H(55B) 0.9600 .
C(55) H(55C) 0.9600 .
C(56) H(56A) 0.9600 .
C(56) H(56B) 0.9599 .
C(56) H(56C) 0.9600 .
C(57) H(57A) 0.9600 .
C(57) H(57B) 0.9600 .
C(57) H(57C) 0.9599 .
C(58) H(58A) 0.9600 .
C(58) H(58B) 0.9600 .
C(58) H(58C) 0.9600 .
C(59) H(59A) 0.9600 .
C(59) H(59B) 0.9600 .
C(59) H(59C) 0.9600 .
C(60) H(60A) 0.9600 .
C(60) H(60B) 0.9600 .
C(60) H(60C) 0.9599 .
C(61) H(61A) 0.9600 .
C(61) H(61B) 0.9600 .
C(61) H(61C) 0.9601 .
C(62) H(62A) 0.9601 .
C(62) H(62B) 0.9600 .
C(62) H(62C) 0.9599 .
C(63) H(63A) 0.9600 .
C(63) H(63B) 0.9600 .
C(63) H(63C) 0.9601 .
C(64) H(64A) 0.9600 .
C(64) H(64B) 0.9601 .
C(64) H(64C) 0.9601 .

loop_
_geom_contact_atom_site_label_1
_geom_contact_atom_site_label_2
_geom_contact_distance
_geom_contact_site_symmetry_2
Zn(1) C(9) 3.055(4) .
Zn(1) C(9) 3.055(4) 56602
Zn(1) C(14) 3.456(4) .
Zn(1) C(14) 3.456(4) 56602
Zn(1) C(20) 3.068(5) .
Zn(1) C(20) 3.068(5) 56602
Zn(1) C(23) 3.050(4) .
Zn(1) C(23) 3.050(4) 56602
Zn(1) C(26) 3.405(4) .
Zn(1) C(26) 3.405(4) 56602
Zn(1) C(38) 3.052(5) .
Zn(1) C(38) 3.052(5) 56602
Zn(1) C(54) 3.460(8) 56501
Zn(1) C(54) 3.460(8) 55602
O(1) C(7) 2.401(6) .
O(1) C(8) 2.417(6) .
O(1) C(10) 2.366(6) .
O(1) C(14) 2.796(6) .
O(1) C(20) 3.239(6) .
O(1) C(26) 3.428(5) 66602
O(1) C(39) 3.486(6) .
O(1) C(41) 2.374(6) .
O(1) C(59) 3.598(7) 56501
O(2) C(9) 3.236(6) .
O(2) C(10) 2.356(6) .
O(2) C(14) 2.784(6) .
O(2) C(15) 3.393(6) .
O(2) C(20) 3.569(5) .
O(2) C(29) 2.383(7) .
O(2) C(32) 2.416(6) .
O(2) C(46) 2.416(6) .
O(3) C(7) 2.445(6) .
O(3) C(21) 2.413(6) .
O(3) C(35) 3.589(6) .
O(3) C(42) 2.350(6) .
O(3) C(46) 2.318(6) .
O(3) C(52) 3.574(7) 54501
N(1) N(2) 2.886(5) .
N(1) N(2) 2.833(5) 56602
N(1) C(9) 2.973(5) .
N(1) C(14) 2.453(5) .
N(1) C(23) 3.017(6) .
N(1) C(26) 2.463(5) .
N(1) C(36) 2.305(6) .
N(1) C(39) 2.297(6) .
N(1) C(54) 3.439(9) 55602
N(2) N(1) 2.833(5) 56602
N(2) C(14) 2.471(6) 56602
N(2) C(15) 2.305(6) 56602
N(2) C(19) 2.317(6) 56602
N(2) C(20) 2.990(6) 56602
N(2) C(26) 2.451(6) .
N(2) C(38) 3.009(6) .
C(7) C(8) 3.432(7) .
C(7) C(10) 2.434(6) .
C(7) C(21) 3.091(6) .
C(7) C(30) 2.945(7) .
C(7) C(34) 2.900(7) .
C(7) C(35) 2.752(7) .
C(7) C(46) 2.393(7) .
C(8) C(12) 2.381(7) .
C(8) C(16) 2.798(7) .
C(8) C(22) 2.930(7) .
C(8) C(41) 2.408(6) .
C(8) C(50) 2.544(7) .
C(8) C(58) 2.867(7) .
C(8) C(62) 3.418(8) .
C(9) C(10) 2.471(6) .
C(9) C(19) 2.256(6) .
C(9) C(20) 2.478(6) .
C(9) C(22) 3.428(6) .
C(9) C(23) 2.194(6) 56602
C(9) C(26) 3.534(7) 56602
C(9) C(35) 3.275(7) .
C(10) C(15) 2.916(6) .
C(10) C(20) 2.462(6) .
C(10) C(25) 3.533(7) .
C(10) C(30) 3.472(7) .
C(10) C(31) 2.811(6) .
C(10) C(39) 2.927(6) .
C(10) C(46) 2.435(7) .
C(11) C(25) 2.722(8) .
C(11) C(28) 2.552(6) .
C(11) C(29) 2.377(8) .
C(11) C(32) 2.380(8) .
C(11) C(49) 2.559(7) .
C(11) C(54) 3.176(7) .
C(11) C(55) 3.517(7) .
C(11) C(59) 2.956(8) .
C(11) C(64) 2.849(8) .
C(12) C(30) 2.722(7) .
C(12) C(37) 2.531(7) .
C(12) C(41) 2.372(7) .
C(12) C(50) 2.546(7) .
C(12) C(52) 3.059(7) .
C(12) C(61) 3.020(8) .
C(12) C(62) 3.200(8) .
C(12) C(63) 2.952(8) .
C(13) C(21) 2.805(7) .
C(13) C(33) 2.446(7) .
C(13) C(34) 2.397(7) .
C(13) C(40) 2.475(7) .
C(13) C(44) 2.531(7) .
C(13) C(51) 2.542(8) .
C(14) N(2) 2.471(6) 56602
C(14) C(15) 2.525(6) .
C(14) C(22) 2.509(6) .
C(14) C(23) 3.566(6) 56602
C(14) C(35) 2.523(6) .
C(14) C(36) 3.585(6) .
C(14) C(38) 3.557(6) .
C(14) C(39) 2.518(6) .
C(15) N(2) 2.305(6) 56602
C(15) C(23) 2.240(7) 56602
C(15) C(26) 3.573(7) 56602
C(15) C(35) 3.389(7) .
C(16) C(30) 2.392(7) .
C(16) C(43) 2.444(6) .
C(16) C(52) 2.486(8) .
C(16) C(60) 2.539(7) .
C(16) C(61) 2.505(8) .
C(17) C(25) 2.399(7) .
C(17) C(29) 2.801(7) .
C(17) C(53) 2.441(6) .
C(17) C(54) 2.459(8) .
C(17) C(56) 2.530(7) .
C(17) C(59) 2.514(8) .
C(18) C(21) 2.394(7) .
C(18) C(24) 2.581(7) .
C(18) C(27) 2.559(7) .
C(18) C(34) 2.722(7) .
C(18) C(40) 3.110(8) .
C(18) C(42) 2.386(7) .
C(18) C(44) 3.032(7) .
C(18) C(45) 2.902(9) .
C(18) C(48) 3.556(8) .
C(19) N(2) 2.317(6) 56602
C(19) C(26) 2.505(7) 56602
C(20) N(2) 2.990(6) 56602
C(20) C(22) 3.265(6) .
C(20) C(26) 3.546(6) .
C(20) C(35) 3.426(6) .
C(20) C(36) 2.241(6) .
C(20) C(38) 2.202(6) .
C(21) C(24) 2.525(8) .
C(21) C(31) 3.018(7) .
C(21) C(42) 2.408(7) .
C(21) C(48) 3.060(8) .
C(21) C(57) 2.995(7) .
C(22) C(30) 2.374(7) .
C(22) C(31) 2.372(7) .
C(22) C(35) 2.365(7) .
C(22) C(39) 3.456(7) .
C(22) C(41) 3.491(7) .
C(22) C(46) 2.743(7) .
C(23) C(9) 2.194(6) 56602
C(23) C(14) 3.566(6) 56602
C(23) C(15) 2.240(7) 56602
C(23) C(38) 2.481(7) .
C(25) C(35) 2.385(8) .
C(25) C(46) 2.905(7) .
C(25) C(53) 2.406(8) .
C(26) O(1) 3.428(5) 66602
C(26) C(9) 3.534(7) 56602
C(26) C(15) 3.573(7) 56602
C(26) C(19) 2.505(7) 56602
C(26) C(36) 2.508(7) .
C(26) C(39) 3.572(7) .
C(27) C(42) 2.552(7) .
C(28) C(32) 2.539(7) .
C(29) C(32) 2.418(6) .
C(29) C(35) 3.257(8) .
C(29) C(47) 3.004(8) .
C(29) C(49) 2.535(8) .
C(29) C(55) 3.106(8) .
C(30) C(43) 2.398(7) .
C(31) C(34) 2.411(7) .
C(31) C(35) 2.387(6) .
C(31) C(42) 3.480(7) .
C(31) C(64) 3.528(8) 65602
C(32) C(35) 3.205(7) .
C(32) C(46) 3.225(7) .
C(32) C(53) 2.802(7) .
C(32) C(54) 3.363(8) .
C(32) C(55) 3.437(7) 55602
C(32) C(56) 2.869(7) .
C(33) C(34) 2.381(7) .
C(33) C(42) 2.792(7) .
C(33) C(45) 2.547(8) .
C(33) C(48) 2.493(8) .
C(33) C(57) 2.518(7) .
C(36) C(36) 3.255(7) 66602
C(36) C(39) 3.393(7) 66602
C(37) C(41) 2.555(8) .
C(38) C(39) 2.233(7) .
C(39) C(36) 3.393(7) 66602
C(40) C(42) 3.464(7) .
C(40) C(44) 2.508(7) .
C(40) C(51) 2.477(7) .
C(41) C(43) 2.792(6) .
C(41) C(52) 3.539(9) .
C(41) C(60) 2.859(8) .
C(42) C(51) 2.866(7) .
C(43) C(58) 2.540(7) .
C(43) C(62) 2.471(7) .
C(43) C(63) 2.508(9) .
C(44) C(51) 2.468(8) .
C(45) C(48) 2.481(8) .
C(45) C(57) 2.470(7) .
C(47) C(53) 2.514(7) .
C(47) C(55) 2.473(8) .
C(47) C(64) 2.48(1) .
C(48) C(57) 2.493(7) .
C(52) O(3) 3.574(7) 56501
C(52) C(60) 2.49(1) .
C(52) C(61) 2.482(9) .
C(53) C(55) 2.495(7) .
C(53) C(64) 2.523(9) .
C(54) Zn(1) 3.460(8) 54501
C(54) N(1) 3.439(9) 55602
C(54) C(56) 2.47(1) .
C(54) C(59) 2.457(9) .
C(55) C(32) 3.437(7) 55602
C(55) C(64) 2.46(1) .
C(56) C(59) 2.46(1) .
C(58) C(62) 2.47(1) .
C(58) C(63) 2.44(1) .
C(59) O(1) 3.598(7) 54501
C(60) C(61) 2.475(9) .
C(62) C(63) 2.48(1) .
C(64) C(31) 3.528(8) 65602
Zn(1) H(54A) 3.1829 56501
Zn(1) H(54A) 3.1829 55602
Zn(1) H(54C) 2.8610 56501
Zn(1) H(54C) 2.8610 55602
Zn(1) H(59B) 3.3568 56501
Zn(1) H(59B) 3.3568 55602
O(1) H(7) 2.5784 .
O(1) H(8) 2.5977 .
O(1) H(26) 2.5572 66602
O(1) H(36) 2.9202 66602
O(1) H(39) 3.3707 .
O(1) H(41) 2.5254 .
O(1) H(59A) 2.8863 56501
O(1) H(59C) 3.4975 56501
O(2) H(15) 3.1784 .
O(2) H(29) 2.5427 .
O(2) H(32) 2.5924 .
O(2) H(46) 2.6086 .
O(2) H(51A) 3.2014 45501
O(2) H(55A) 2.6929 55602
O(3) H(7) 2.6649 .
O(3) H(21) 2.6006 .
O(3) H(42) 2.4937 .
O(3) H(46) 2.4605 .
O(3) H(52A) 3.1115 54501
O(3) H(52B) 3.4766 54501
O(3) H(52C) 3.5707 54501
O(3) H(64B) 2.7335 65602
N(1) H(26) 3.2614 .
N(1) H(36) 3.1986 .
N(1) H(39) 3.1883 .
N(1) H(54A) 3.2345 55602
N(1) H(54C) 2.8860 55602
N(1) H(59A) 3.4302 56501
N(1) H(59B) 3.1052 56501
N(2) H(15) 3.1953 56602
N(2) H(19) 3.2098 56602
N(2) H(26) 3.2502 .
N(2) H(54A) 2.8953 55602
N(2) H(54C) 3.4304 56501
N(2) H(54C) 3.5739 55602
N(2) H(59A) 3.4703 55602
N(2) H(64A) 3.5515 56501
C(7) H(8) 3.3357 .
C(7) H(19) 3.3233 65501
C(7) H(21) 2.8229 .
C(7) H(26) 3.2539 66602
C(7) H(46) 3.2326 .
C(7) H(64B) 3.2777 65602
C(8) H(7) 3.3808 .
C(8) H(12) 3.2187 .
C(8) H(41) 3.2412 .
C(8) H(48C) 3.5705 .
C(8) H(56A) 3.2066 56501
C(8) H(58B) 2.8829 .
C(8) H(58C) 2.6708 .
C(8) H(59A) 3.3775 56501
C(8) H(62B) 3.2464 .
C(9) H(8) 3.5671 .
C(9) H(15) 2.1328 .
C(9) H(19) 3.1623 .
C(9) H(59A) 3.3797 56501
C(10) H(7) 3.2655 .
C(10) H(8) 3.3161 .
C(10) H(15) 2.7166 .
C(10) H(39) 2.7391 .
C(10) H(46) 3.2700 .
C(11) H(29) 3.2223 .
C(11) H(32) 3.2263 .
C(11) H(47A) 3.0619 65602
C(11) H(54B) 3.4696 .
C(11) H(54C) 2.8998 .
C(11) H(55A) 3.3840 .
C(11) H(59B) 2.6819 .
C(11) H(59C) 3.1035 .
C(11) H(64A) 2.6819 .
C(11) H(64C) 2.8149 .
C(12) H(8) 3.2277 .
C(12) H(41) 3.2187 .
C(12) H(48C) 3.3459 .
C(12) H(52B) 3.3277 .
C(12) H(52C) 2.7545 .
C(12) H(56B) 3.4919 56501
C(12) H(61B) 2.7199 .
C(12) H(61C) 3.2597 .
C(12) H(62B) 3.5073 .
C(12) H(62C) 2.9328 .
C(12) H(63B) 2.6688 .
C(12) H(63C) 3.1137 .
C(13) H(18) 2.0181 .
C(13) H(40A) 2.6314 .
C(13) H(40B) 2.6560 .
C(13) H(40C) 3.3135 .
C(13) H(42) 2.0254 .
C(13) H(44A) 2.7308 .
C(13) H(44B) 2.6956 .
C(13) H(44C) 3.3559 .
C(13) H(51A) 2.7402 .
C(13) H(51B) 3.3610 .
C(13) H(51C) 2.7201 .
C(13) H(57A) 3.3926 65502
C(14) H(15) 2.8222 .
C(14) H(39) 2.8219 .
C(14) H(59A) 3.3333 56501
C(15) H(8) 3.1351 .
C(15) H(19) 2.0507 .
C(15) H(44A) 3.2926 45501
C(15) H(51A) 3.4388 45501
C(15) H(58C) 3.4851 .
C(15) H(64A) 3.4039 55602
C(16) H(12) 2.0096 .
C(16) H(41) 2.0115 .
C(16) H(48C) 3.5018 .
C(16) H(52A) 3.3207 .
C(16) H(52B) 2.6629 .
C(16) H(52C) 2.6545 .
C(16) H(56B) 3.5771 56501
C(16) H(60A) 3.3595 .
C(16) H(60B) 2.7276 .
C(16) H(60C) 2.7222 .
C(16) H(61A) 3.3318 .
C(16) H(61B) 2.6790 .
C(16) H(61C) 2.6929 .
C(17) H(11) 2.0052 .
C(17) H(32) 2.0237 .
C(17) H(47A) 3.3394 65602
C(17) H(54A) 3.2988 .
C(17) H(54B) 2.6290 .
C(17) H(54C) 2.6275 .
C(17) H(55B) 3.5460 55602
C(17) H(56A) 3.3498 .
C(17) H(56B) 2.7190 .
C(17) H(56C) 2.7170 .
C(17) H(59A) 3.3397 .
C(17) H(59B) 2.6956 .
C(17) H(59C) 2.6994 .
C(18) H(21) 3.2394 .
C(18) H(40A) 2.8012 .
C(18) H(40B) 3.3971 .
C(18) H(42) 3.2338 .
C(18) H(44A) 3.2612 .
C(18) H(44B) 2.7256 .
C(18) H(45A) 2.8283 .
C(18) H(45B) 2.7821 .
C(18) H(48B) 3.4362 .
C(18) H(57A) 3.1475 65502
C(18) H(58C) 3.5408 65501
C(19) H(7) 3.4955 45501
C(19) H(15) 2.0470 .
C(19) H(26) 2.6467 56602
C(19) H(58B) 3.5742 .
C(19) H(64A) 3.0795 55602
C(20) H(36) 3.1455 .
C(20) H(36) 3.5075 66602
C(20) H(39) 2.1238 .
C(20) H(54C) 3.4112 55602
C(20) H(59A) 3.4153 56501
C(21) H(7) 2.6054 .
C(21) H(18) 3.2312 .
C(21) H(42) 3.2377 .
C(21) H(48B) 3.3329 .
C(21) H(48C) 2.7586 .
C(21) H(57A) 3.2405 .
C(21) H(57A) 2.9338 65502
C(21) H(57C) 2.6837 .
C(22) H(7) 2.0123 .
C(22) H(8) 2.7450 .
C(22) H(15) 3.3780 .
C(22) H(26) 3.0957 66602
C(22) H(39) 3.1140 .
C(23) H(15) 3.1463 56602
C(23) H(19) 2.1330 56602
C(23) H(26) 1.9820 .
C(23) H(54A) 3.0035 55602
C(23) H(64A) 3.1514 56501
C(24) H(18) 2.7263 .
C(24) H(21) 2.6584 .
C(24) H(45A) 2.0544 .
C(24) H(45B) 2.0544 .
C(24) H(45C) 2.0544 .
C(24) H(48A) 2.0612 .
C(24) H(48B) 2.0613 .
C(24) H(48C) 2.0612 .
C(24) H(57A) 2.0583 .
C(24) H(57B) 2.0582 .
C(24) H(57C) 2.0582 .
C(25) H(29) 2.0190 .
C(25) H(32) 2.0186 .
C(25) H(46) 2.7009 .
C(25) H(47A) 3.2756 65602
C(25) H(55A) 2.8255 55602
C(25) H(55B) 3.5829 55602
C(26) H(19) 2.8166 56602
C(26) H(36) 2.8160 .
C(26) H(39) 3.5690 66602
C(26) H(41) 3.0623 66602
C(26) H(54A) 3.1614 55602
C(27) H(18) 2.6910 .
C(27) H(40A) 2.0680 .
C(27) H(40B) 2.0680 .
C(27) H(40C) 2.0680 .
C(27) H(42) 2.7061 .
C(27) H(44A) 2.0666 .
C(27) H(44B) 2.0666 .
C(27) H(44C) 2.0666 .
C(27) H(51A) 2.0423 .
C(27) H(51B) 2.0422 .
C(27) H(51C) 2.0422 .
C(28) H(11) 2.6770 .
C(28) H(32) 2.6868 .
C(28) H(54A) 2.0567 .
C(28) H(54B) 2.0568 .
C(28) H(54C) 2.0568 .
C(28) H(56A) 2.0388 .
C(28) H(56B) 2.0387 .
C(28) H(56C) 2.0386 .
C(28) H(59A) 2.0480 .
C(28) H(59B) 2.0481 .
C(28) H(59C) 2.0480 .
C(29) H(11) 3.2131 .
C(29) H(32) 3.2522 .
C(29) H(47A) 3.2302 .
C(29) H(47A) 3.0066 65602
C(29) H(47C) 2.7022 .
C(29) H(55A) 3.3746 .
C(29) H(55B) 2.8235 .
C(30) H(7) 2.7850 .
C(30) H(8) 2.0139 .
C(30) H(26) 3.2315 66602
C(30) H(41) 2.0115 .
C(30) H(59A) 3.0276 56501
C(30) H(59C) 3.4388 56501
C(31) H(7) 2.0083 .
C(31) H(21) 2.8628 .
C(31) H(44C) 3.5370 45501
C(31) H(46) 2.0270 .
C(31) H(64B) 2.7387 65602
C(31) H(64C) 3.4912 65602
C(32) H(11) 3.2143 .
C(32) H(29) 3.2529 .
C(32) H(46) 2.6330 .
C(32) H(47A) 3.4377 65602
C(32) H(54B) 3.1628 .
C(32) H(55A) 2.9072 55602
C(32) H(55B) 3.1418 55602
C(32) H(56B) 2.9076 .
C(32) H(56C) 2.6574 .
C(33) H(18) 2.0094 .
C(33) H(21) 2.0348 .
C(33) H(45A) 2.7289 .
C(33) H(45B) 2.7384 .
C(33) H(45C) 3.3670 .
C(33) H(48A) 3.3276 .
C(33) H(48B) 2.6653 .
C(33) H(48C) 2.6667 .
C(33) H(57A) 2.7066 .
C(33) H(57A) 2.9344 65502
C(33) H(57B) 3.3457 .
C(33) H(57C) 2.6871 .
C(34) H(7) 2.6386 .
C(34) H(19) 3.4015 65501
C(34) H(21) 1.9987 .
C(34) H(42) 2.0181 .
C(34) H(52A) 3.3721 54501
C(34) H(57A) 3.1789 65502
C(34) H(64B) 3.3974 65602
C(35) H(15) 2.9745 .
C(35) H(29) 3.2982 .
C(35) H(32) 3.2106 .
C(35) H(39) 3.3115 .
C(35) H(46) 2.0099 .
C(35) H(51A) 3.3268 45501
C(35) H(64C) 3.5978 65602
C(36) H(26) 2.6579 .
C(36) H(36) 3.3168 66602
C(36) H(39) 2.0314 .
C(36) H(39) 3.5629 66602
C(36) H(41) 3.4683 66602
C(36) H(59B) 3.5837 65602
C(36) H(59C) 3.3301 65602
C(37) H(12) 2.6461 .
C(37) H(41) 2.7117 .
C(37) H(52A) 2.0694 .
C(37) H(52B) 2.0694 .
C(37) H(52C) 2.0694 .
C(37) H(60A) 2.0610 .
C(37) H(60B) 2.0609 .
C(37) H(60C) 2.0609 .
C(37) H(61A) 2.0399 .
C(37) H(61B) 2.0399 .
C(37) H(61C) 2.0399 .
C(38) H(26) 1.9855 .
C(38) H(36) 2.1190 .
C(38) H(39) 3.1374 .
C(38) H(39) 3.5854 66602
C(38) H(41) 3.5549 66602
C(38) H(54A) 3.2492 55602
C(38) H(54C) 3.4465 55602
C(38) H(59B) 3.5459 56501
C(39) H(29) 3.3838 .
C(39) H(36) 2.0324 .
C(39) H(36) 3.2314 66602
C(40) H(18) 3.0496 .
C(40) H(18) 3.5681 75502
C(40) H(40A) 3.5760 75502
C(40) H(44A) 3.3397 .
C(40) H(44B) 2.6852 .
C(40) H(44B) 3.3018 75502
C(40) H(44C) 2.6837 .
C(40) H(45A) 3.5595 75502
C(40) H(51A) 3.3139 .
C(40) H(51B) 2.6491 .
C(40) H(51C) 2.6501 .
C(40) H(57C) 3.5025 65502
C(40) H(62A) 3.4662 65502
C(40) H(62B) 3.4397 65502
C(41) H(7) 3.3794 .
C(41) H(8) 3.2433 .
C(41) H(12) 3.2079 .
C(41) H(26) 3.0829 66602
C(41) H(36) 3.5253 66602
C(41) H(52B) 3.4268 .
C(41) H(59A) 3.5733 56501
C(41) H(59C) 3.3534 56501
C(41) H(60B) 2.7859 .
C(41) H(60C) 2.7380 .
C(41) H(61C) 3.5767 .
C(42) H(18) 3.2240 .
C(42) H(19) 3.3685 65501
C(42) H(21) 3.2422 .
C(42) H(40B) 3.3143 .
C(42) H(51A) 2.8578 .
C(42) H(51C) 2.6868 .
C(42) H(52A) 2.9804 54501
C(42) H(55C) 3.4798 65602
C(42) H(57A) 3.4271 65502
C(42) H(64B) 3.4011 65602
C(43) H(8) 2.0299 .
C(43) H(12) 2.0035 .
C(43) H(48C) 3.4129 .
C(43) H(56A) 3.1772 56501
C(43) H(58A) 3.3585 .
C(43) H(58B) 2.7281 .
C(43) H(58C) 2.7292 .
C(43) H(62A) 3.3063 .
C(43) H(62B) 2.6501 .
C(43) H(62C) 2.6401 .
C(43) H(63A) 3.3356 .
C(43) H(63B) 2.6850 .
C(43) H(63C) 2.6938 .
C(44) H(15) 3.2963 65501
C(44) H(18) 2.7806 .
C(44) H(40A) 2.6967 .
C(44) H(40A) 3.3072 75502
C(44) H(40B) 3.3392 .
C(44) H(40C) 2.6730 .
C(44) H(51A) 2.6507 .
C(44) H(51B) 2.6270 .
C(44) H(51C) 3.3062 .
C(44) H(58C) 3.1421 65501
C(45) H(18) 2.5249 .
C(45) H(40C) 3.1514 75502
C(45) H(48A) 2.6377 .
C(45) H(48B) 2.6757 .
C(45) H(48C) 3.3135 .
C(45) H(52C) 3.4319 66502
C(45) H(57A) 2.6577 .
C(45) H(57B) 2.6293 .
C(45) H(57C) 3.3049 .
C(45) H(58A) 3.4558 65501
C(45) H(63B) 3.3797 66502
C(46) H(7) 3.2354 .
C(46) H(32) 3.0563 .
C(46) H(47B) 3.4586 65602
C(46) H(51A) 3.4097 45501
C(46) H(51B) 3.3770 45501
C(46) H(64B) 3.0752 65602
C(46) H(64C) 3.3930 65602
C(47) H(29) 2.8015 .
C(47) H(47A) 3.3963 65602
C(47) H(52B) 3.4380 66602
C(47) H(55A) 3.3064 .
C(47) H(55B) 2.6511 .
C(47) H(55C) 2.6488 .
C(47) H(64A) 3.3140 .
C(47) H(64B) 2.6572 .
C(47) H(64C) 2.6661 .
C(48) H(21) 2.9503 .
C(48) H(45A) 3.3153 .
C(48) H(45B) 2.6498 .
C(48) H(45C) 2.6595 .
C(48) H(57A) 3.3248 .
C(48) H(57B) 2.6660 .
C(48) H(57C) 2.6715 .
C(48) H(58A) 3.3705 65501
C(48) H(61C) 3.0633 .
C(49) H(11) 2.6903 .
C(49) H(29) 2.6763 .
C(49) H(47A) 2.0511 .
C(49) H(47B) 2.0511 .
C(49) H(47C) 2.0511 .
C(49) H(55A) 2.0528 .
C(49) H(55B) 2.0529 .
C(49) H(55C) 2.0529 .
C(49) H(64A) 2.0556 .
C(49) H(64B) 2.0557 .
C(49) H(64C) 2.0557 .
C(50) H(8) 2.6945 .
C(50) H(12) 2.6750 .
C(50) H(58A) 2.0522 .
C(50) H(58B) 2.0523 .
C(50) H(58C) 2.0522 .
C(50) H(62A) 2.0417 .
C(50) H(62B) 2.0418 .
C(50) H(62C) 2.0417 .
C(50) H(63A) 2.0540 .
C(50) H(63B) 2.0540 .
C(50) H(63C) 2.0540 .
C(51) H(15) 3.5289 65501
C(51) H(32) 3.2620 65501
C(51) H(40A) 3.3084 .
C(51) H(40B) 2.6619 .
C(51) H(40C) 2.6515 .
C(51) H(42) 2.4972 .
C(51) H(44A) 2.6596 .
C(51) H(44B) 3.3010 .
C(51) H(44C) 2.6317 .
C(51) H(55C) 3.4401 65602
C(52) H(12) 2.9211 .
C(52) H(42) 3.4464 56501
C(52) H(45C) 3.4859 66502
C(52) H(47B) 3.3983 66602
C(52) H(56B) 3.5582 56501
C(52) H(57B) 3.5083 66502
C(52) H(60A) 2.6645 .
C(52) H(60B) 3.3226 .
C(52) H(60C) 2.6504 .
C(52) H(61A) 2.6572 .
C(52) H(61B) 2.6521 .
C(52) H(61C) 3.3173 .
C(53) H(11) 1.9926 .
C(53) H(29) 2.0340 .
C(53) H(47A) 2.7006 .
C(53) H(47A) 2.8852 65602
C(53) H(47B) 3.3403 .
C(53) H(47C) 2.6892 .
C(53) H(55A) 2.6652 .
C(53) H(55B) 2.6787 .
C(53) H(55C) 3.3268 .
C(53) H(64A) 2.6927 .
C(53) H(64B) 3.3477 .
C(53) H(64C) 2.7189 .
C(54) H(11) 3.1416 .
C(54) H(32) 3.4892 .
C(54) H(55B) 3.3781 55602
C(54) H(56A) 2.6577 .
C(54) H(56B) 3.3074 .
C(54) H(56C) 2.6435 .
C(54) H(59A) 2.6502 .
C(54) H(59B) 2.6080 .
C(54) H(59C) 3.2952 .
C(55) H(29) 3.0060 .
C(55) H(32) 3.2922 55602
C(55) H(42) 3.4208 65602
C(55) H(47A) 3.3067 .
C(55) H(47B) 2.6418 .
C(55) H(47C) 2.6573 .
C(55) H(51A) 3.5374 65602
C(55) H(54B) 3.4017 55602
C(55) H(60C) 3.5825 66602
C(55) H(64A) 2.6439 .
C(55) H(64B) 2.6205 .
C(55) H(64C) 3.2968 .
C(56) H(32) 2.5168 .
C(56) H(54A) 2.6386 .
C(56) H(54B) 2.6728 .
C(56) H(54C) 3.3033 .
C(56) H(59A) 2.6048 .
C(56) H(59B) 3.2897 .
C(56) H(59C) 2.6710 .
C(56) H(60A) 3.5821 44501
C(56) H(63C) 3.2282 54501
C(57) H(21) 2.7832 .
C(57) H(40B) 3.2867 65502
C(57) H(45A) 2.6618 .
C(57) H(45B) 3.3056 .
C(57) H(45C) 2.6233 .
C(57) H(48A) 2.6692 .
C(57) H(48B) 3.3240 .
C(57) H(48C) 2.6699 .
C(57) H(57A) 3.4234 65502
C(58) H(8) 2.5157 .
C(58) H(44A) 3.5370 45501
C(58) H(45B) 3.4422 45501
C(58) H(48B) 3.3249 45501
C(58) H(62A) 2.6294 .
C(58) H(62B) 2.6682 .
C(58) H(62C) 3.3037 .
C(58) H(63A) 2.5903 .
C(58) H(63B) 3.2785 .
C(58) H(63C) 2.6187 .
C(59) H(11) 2.6637 .
C(59) H(36) 2.9642 65602
C(59) H(54A) 2.6337 .
C(59) H(54B) 3.2938 .
C(59) H(54C) 2.6289 .
C(59) H(56A) 2.6080 .
C(59) H(56B) 2.6624 .
C(59) H(56C) 3.2920 .
C(60) H(41) 2.4835 .
C(60) H(52A) 2.6551 .
C(60) H(52B) 2.6644 .
C(60) H(52C) 3.3209 .
C(60) H(54B) 3.3368 66501
C(60) H(55C) 3.5248 66602
C(60) H(56C) 3.4016 66501
C(60) H(61A) 2.6296 .
C(60) H(61B) 3.3089 .
C(60) H(61C) 2.6696 .
C(61) H(12) 2.8048 .
C(61) H(48A) 3.4874 .
C(61) H(48B) 3.4349 .
C(61) H(52A) 2.6547 .
C(61) H(52B) 3.3109 .
C(61) H(52C) 2.6707 .
C(61) H(57B) 3.2561 66502
C(61) H(60A) 2.6357 .
C(61) H(60B) 2.6748 .
C(61) H(60C) 3.3043 .
C(61) H(62C) 3.4115 66502
C(62) H(8) 3.5343 .
C(62) H(12) 3.1471 .
C(62) H(40B) 3.4073 65502
C(62) H(58A) 2.6453 .
C(62) H(58B) 3.3019 .
C(62) H(58C) 2.6575 .
C(62) H(63A) 2.6572 .
C(62) H(63A) 3.2594 56502
C(62) H(63B) 2.6619 .
C(62) H(63C) 3.3072 .
C(63) H(12) 2.6913 .
C(63) H(56A) 3.5442 56501
C(63) H(58A) 2.5952 .
C(63) H(58B) 2.6127 .
C(63) H(58C) 3.2791 .
C(63) H(62A) 2.6459 .
C(63) H(62A) 3.2464 56502
C(63) H(62B) 3.3098 .
C(63) H(62C) 2.6668 .
C(63) H(63A) 3.3302 56502
C(64) H(11) 2.4536 .
C(64) H(47A) 2.6739 .
C(64) H(47B) 2.6467 .
C(64) H(47C) 3.3148 .
C(64) H(55A) 2.6442 .
C(64) H(55B) 3.2972 .
C(64) H(55C) 2.6185 .
H(7) C(19) 3.4955 65501
H(15) N(2) 3.1953 56602
H(15) C(23) 3.1463 56602
H(15) C(44) 3.2963 45501
H(15) C(51) 3.5289 45501
H(18) C(40) 3.5681 75502
H(19) N(2) 3.2098 56602
H(19) C(7) 3.3233 45501
H(19) C(23) 2.1330 56602
H(19) C(26) 2.8166 56602
H(19) C(34) 3.4015 45501
H(19) C(42) 3.3685 45501
H(26) O(1) 2.5572 66602
H(26) C(7) 3.2539 66602
H(26) C(19) 2.6467 56602
H(26) C(22) 3.0957 66602
H(26) C(30) 3.2315 66602
H(26) C(41) 3.0829 66602
H(32) C(51) 3.2620 45501
H(32) C(55) 3.2922 55602
H(36) O(1) 2.9202 66602
H(36) C(20) 3.5075 66602
H(36) C(36) 3.3168 66602
H(36) C(39) 3.2314 66602
H(36) C(41) 3.5253 66602
H(36) C(59) 2.9642 65602
H(39) C(26) 3.5690 66602
H(39) C(36) 3.5629 66602
H(39) C(38) 3.5854 66602
H(40A) C(40) 3.5760 75502
H(40A) C(44) 3.3072 75502
H(40B) C(57) 3.2867 65502
H(40B) C(62) 3.4073 65502
H(40C) C(45) 3.1514 75502
H(41) C(26) 3.0623 66602
H(41) C(36) 3.4683 66602
H(41) C(38) 3.5549 66602
H(42) C(52) 3.4464 54501
H(42) C(55) 3.4208 65602
H(44A) C(15) 3.2926 65501
H(44A) C(58) 3.5370 65501
H(44B) C(40) 3.3018 75502
H(44C) C(31) 3.5370 65501
H(45A) C(40) 3.5595 75502
H(45B) C(58) 3.4422 65501
H(45C) C(52) 3.4859 66502
H(47A) C(11) 3.0619 65602
H(47A) C(17) 3.3394 65602
H(47A) C(25) 3.2756 65602
H(47A) C(29) 3.0066 65602
H(47A) C(32) 3.4377 65602
H(47A) C(47) 3.3963 65602
H(47A) C(53) 2.8852 65602
H(47B) C(46) 3.4586 65602
H(47B) C(52) 3.3983 66602
H(48B) C(58) 3.3249 65501
H(51A) O(2) 3.2014 65501
H(51A) C(15) 3.4388 65501
H(51A) C(35) 3.3268 65501
H(51A) C(46) 3.4097 65501
H(51A) C(55) 3.5374 65602
H(51B) C(46) 3.3770 65501
H(52A) O(3) 3.1115 56501
H(52A) C(34) 3.3721 56501
H(52A) C(42) 2.9804 56501
H(52B) O(3) 3.4766 56501
H(52B) C(47) 3.4380 66602
H(52C) O(3) 3.5707 56501
H(52C) C(45) 3.4319 66502
H(54A) Zn(1) 3.1829 54501
H(54A) N(1) 3.2345 55602
H(54A) N(2) 2.8953 55602
H(54A) C(23) 3.0035 55602
H(54A) C(26) 3.1614 55602
H(54A) C(38) 3.2492 55602
H(54B) C(55) 3.4017 55602
H(54B) C(60) 3.3368 44501
H(54C) Zn(1) 2.8610 54501
H(54C) N(1) 2.8860 55602
H(54C) N(2) 3.4304 54501
H(54C) N(2) 3.5739 55602
H(54C) C(20) 3.4112 55602
H(54C) C(38) 3.4465 55602
H(55A) O(2) 2.6929 55602
H(55A) C(25) 2.8255 55602
H(55A) C(32) 2.9072 55602
H(55B) C(17) 3.5460 55602
H(55B) C(25) 3.5829 55602
H(55B) C(32) 3.1418 55602
H(55B) C(54) 3.3781 55602
H(55C) C(42) 3.4798 65602
H(55C) C(51) 3.4401 65602
H(55C) C(60) 3.5248 66602
H(56A) C(8) 3.2066 54501
H(56A) C(43) 3.1772 54501
H(56A) C(63) 3.5442 54501
H(56B) C(12) 3.4919 54501
H(56B) C(16) 3.5771 54501
H(56B) C(52) 3.5582 54501
H(56C) C(60) 3.4016 44501
H(57A) C(13) 3.3926 65502
H(57A) C(18) 3.1475 65502
H(57A) C(21) 2.9338 65502
H(57A) C(33) 2.9344 65502
H(57A) C(34) 3.1789 65502
H(57A) C(42) 3.4271 65502
H(57A) C(57) 3.4234 65502
H(57B) C(52) 3.5083 66502
H(57B) C(61) 3.2561 66502
H(57C) C(40) 3.5025 65502
H(58A) C(45) 3.4558 45501
H(58A) C(48) 3.3705 45501
H(58C) C(18) 3.5408 45501
H(58C) C(44) 3.1421 45501
H(59A) O(1) 2.8863 54501
H(59A) N(1) 3.4302 54501
H(59A) N(2) 3.4703 55602
H(59A) C(8) 3.3775 54501
H(59A) C(9) 3.3797 54501
H(59A) C(14) 3.3333 54501
H(59A) C(20) 3.4153 54501
H(59A) C(30) 3.0276 54501
H(59A) C(41) 3.5733 54501
H(59B) Zn(1) 3.3568 54501
H(59B) N(1) 3.1052 54501
H(59B) C(36) 3.5837 65602
H(59B) C(38) 3.5459 54501
H(59C) O(1) 3.4975 54501
H(59C) C(30) 3.4388 54501
H(59C) C(36) 3.3301 65602
H(59C) C(41) 3.3534 54501
H(60A) C(56) 3.5821 66501
H(60C) C(55) 3.5825 66602
H(62A) C(40) 3.4662 65502
H(62A) C(63) 3.2464 56502
H(62B) C(40) 3.4397 65502
H(62C) C(61) 3.4115 66502
H(63A) C(62) 3.2594 56502
H(63A) C(63) 3.3302 56502
H(63B) C(45) 3.3797 66502
H(63C) C(56) 3.2282 56501
H(64A) N(2) 3.5515 54501
H(64A) C(15) 3.4039 55602
H(64A) C(19) 3.0795 55602
H(64A) C(23) 3.1514 54501
H(64B) O(3) 2.7335 65602
H(64B) C(7) 3.2777 65602
H(64B) C(31) 2.7387 65602
H(64B) C(34) 3.3974 65602
H(64B) C(42) 3.4011 65602
H(64B) C(46) 3.0752 65602
H(64C) C(31) 3.4912 65602
H(64C) C(35) 3.5978 65602
H(64C) C(46) 3.3930 65602

loop_
_geom_torsion_atom_site_label_1
_geom_torsion_atom_site_label_2
_geom_torsion_atom_site_label_3
_geom_torsion_atom_site_label_4
_geom_torsion
N(2) Zn(1) N(1) C(20) 178(2)
N(2) Zn(1) N(1) C(38) 3(5)
N(1) Zn(1) N(2) C(23) 0(4)
C(30) O(1) C(22) C(7) 56.6(5)
C(30) O(1) C(22) C(10) -129.4(4)
C(22) O(1) C(30) C(8) 52.4(5)
C(22) O(1) C(30) C(41) -133.2(4)
C(35) O(2) C(25) C(29) 96.9(5)
C(35) O(2) C(25) C(32) -86.0(5)
C(25) O(2) C(35) C(10) -139.3(4)
C(25) O(2) C(35) C(46) 42.3(5)
C(34) O(3) C(31) C(7) -8.0(6)
C(34) O(3) C(31) C(46) 176.2(3)
C(31) O(3) C(34) C(21) -54.6(5)
C(31) O(3) C(34) C(42) 130.3(4)
Zn(1) N(1) C(20) C(14) 5.8(8)
Zn(1) N(1) C(20) C(39) -174.8(4)
C(38) N(1) C(20) C(14) -177.9(5)
C(38) N(1) C(20) C(39) 1.5(5)
Zn(1) N(1) C(38) C(26) -4.8(8)
Zn(1) N(1) C(38) C(36) 175.2(4)
C(20) N(1) C(38) C(26) 178.7(5)
C(20) N(1) C(38) C(36) -1.3(5)
Zn(1) N(2) C(23) C(26) -0.0(7)
C(31) C(7) C(22) O(1) 175.9(4)
C(31) C(7) C(22) C(10) 2.4(7)
C(22) C(7) C(31) O(3) -177.5(4)
C(22) C(7) C(31) C(46) -1.9(7)
C(43) C(8) C(30) O(1) 174.0(4)
C(43) C(8) C(30) C(41) -0.2(7)
C(30) C(8) C(43) C(12) 0.8(7)
C(30) C(8) C(43) C(50) -178.5(4)
C(15) C(9) C(14) C(10) 1.0(7)
C(15) C(9) C(14) C(20) -177.8(5)
C(14) C(9) C(15) C(19) -178.9(5)
C(22) C(10) C(14) C(9) 100.8(5)
C(22) C(10) C(14) C(20) -80.3(6)
C(35) C(10) C(14) C(9) -79.1(6)
C(35) C(10) C(14) C(20) 99.8(5)
C(14) C(10) C(22) O(1) 4.7(6)
C(14) C(10) C(22) C(7) 178.5(4)
C(35) C(10) C(22) O(1) -175.4(4)
C(35) C(10) C(22) C(7) -1.6(7)
C(14) C(10) C(35) O(2) 2.0(6)
C(14) C(10) C(35) C(46) -179.7(4)
C(22) C(10) C(35) O(2) -177.9(4)
C(22) C(10) C(35) C(46) 0.4(7)
C(53) C(11) C(17) C(28) -178.2(4)
C(53) C(11) C(17) C(32) -2.3(7)
C(17) C(11) C(53) C(29) 2.5(7)
C(17) C(11) C(53) C(49) -179.1(4)
C(43) C(12) C(16) C(37) -178.6(5)
C(43) C(12) C(16) C(41) 1.1(7)
C(16) C(12) C(43) C(8) -1.3(7)
C(16) C(12) C(43) C(50) 178.1(5)
C(27) C(13) C(18) C(33) 174.4(4)
C(42) C(13) C(18) C(33) -2.1(6)
C(18) C(13) C(27) C(40) -68.5(6)
C(18) C(13) C(27) C(44) 50.4(5)
C(18) C(13) C(27) C(51) 171.9(4)
C(42) C(13) C(27) C(40) 107.9(5)
C(42) C(13) C(27) C(44) -133.1(4)
C(42) C(13) C(27) C(51) -11.6(6)
C(18) C(13) C(42) C(34) 3.4(6)
C(27) C(13) C(42) C(34) -173.2(4)
C(9) C(14) C(20) N(1) -6.8(8)
C(9) C(14) C(20) C(39) 173.9(5)
C(10) C(14) C(20) N(1) 174.5(5)
C(10) C(14) C(20) C(39) -4.9(8)
C(12) C(16) C(37) C(52) 64.3(6)
C(12) C(16) C(37) C(60) -177.0(5)
C(12) C(16) C(37) C(61) -55.0(7)
C(41) C(16) C(37) C(52) -115.4(5)
C(41) C(16) C(37) C(60) 3.3(7)
C(41) C(16) C(37) C(61) 125.3(5)
C(12) C(16) C(41) C(30) -0.5(7)
C(37) C(16) C(41) C(30) 179.3(4)
C(11) C(17) C(28) C(54) 77.0(6)
C(11) C(17) C(28) C(56) -162.8(5)
C(11) C(17) C(28) C(59) -40.3(7)
C(32) C(17) C(28) C(54) -98.7(6)
C(32) C(17) C(28) C(56) 21.5(7)
C(32) C(17) C(28) C(59) 143.9(5)
C(11) C(17) C(32) C(25) 0.8(7)
C(28) C(17) C(32) C(25) 176.7(4)
C(13) C(18) C(33) C(21) -0.5(6)
C(13) C(18) C(33) C(24) 179.2(4)
N(1) C(20) C(39) C(36) -1.2(6)
C(14) C(20) C(39) C(36) 178.2(5)
C(34) C(21) C(33) C(18) 2.0(6)
C(34) C(21) C(33) C(24) -177.8(4)
C(33) C(21) C(34) O(3) -175.4(4)
C(33) C(21) C(34) C(42) -0.7(7)
N(2) C(23) C(26) C(38) -0.9(9)
C(45) C(24) C(33) C(18) 5.6(6)
C(45) C(24) C(33) C(21) -174.7(4)
C(48) C(24) C(33) C(18) -114.5(5)
C(48) C(24) C(33) C(21) 65.3(5)
C(57) C(24) C(33) C(18) 126.2(4)
C(57) C(24) C(33) C(21) -54.1(5)
O(2) C(25) C(29) C(53) 176.8(4)
C(32) C(25) C(29) C(53) -0.2(6)
O(2) C(25) C(32) C(17) -176.6(4)
C(29) C(25) C(32) C(17) 0.4(7)
C(23) C(26) C(38) N(1) 3.5(9)
C(23) C(26) C(38) C(36) -176.5(5)
C(25) C(29) C(53) C(11) -1.1(7)
C(25) C(29) C(53) C(49) -179.6(4)
O(1) C(30) C(41) C(16) -174.4(4)
C(8) C(30) C(41) C(16) 0.0(6)
O(3) C(31) C(46) C(35) 176.9(4)
C(7) C(31) C(46) C(35) 0.8(7)
O(3) C(34) C(42) C(13) 172.9(4)
C(21) C(34) C(42) C(13) -2.1(7)
O(2) C(35) C(46) C(31) 178.2(4)
C(10) C(35) C(46) C(31) -0.1(6)
C(39) C(36) C(38) N(1) 0.6(6)
C(39) C(36) C(38) C(26) -179.5(5)
C(38) C(36) C(39) C(20) 0.4(6)
C(8) C(43) C(50) C(58) 18.4(7)
C(8) C(43) C(50) C(62) -102.8(6)
C(8) C(43) C(50) C(63) 137.0(5)
C(12) C(43) C(50) C(58) -160.9(5)
C(12) C(43) C(50) C(62) 77.9(7)
C(12) C(43) C(50) C(63) -42.3(7)
C(47) C(49) C(53) C(11) 129.1(5)
C(47) C(49) C(53) C(29) -52.5(6)
C(55) C(49) C(53) C(11) -111.0(6)
C(55) C(49) C(53) C(29) 67.4(6)
C(64) C(49) C(53) C(11) 7.6(7)
C(64) C(49) C(53) C(29) -174.0(4)
